data_9015949
loop_
_publ_author_name
'Krivovichev, S. V.'
'Shcherbakova, E. P.'
'Nishanbaev, T. P.'

_publ_section_title
;
 The crystal structure of svyatoslavite and evolution of complexity during
 crystallization of a CaAl2Si2O8 melt: A structural automata description
;
_journal_name_full 'The Canadian Mineralogist'
_journal_page_first 585
_journal_page_last 592
_journal_paper_doi 10.3749/canmin.50.3.585
_journal_volume 50
_journal_year 2012
_chemical_compound_source 'mine #45 near Kopeysk, Chelyabinsk area, southern Urals, Russia'
_chemical_formula_sum 'Al Ca0.5 O4 Si'
_chemical_name_mineral Svyatoslavite
_space_group_IT_number 4
_symmetry_space_group_name_Hall 'P 2yb'
_symmetry_space_group_name_H-M 'P 1 21 1'
_cell_angle_alpha 90
_cell_angle_beta 90.00
_cell_angle_gamma 90
_cell_length_a 8.220
_cell_length_b 8.951
_cell_length_c 4.828
_cell_formula_units_Z 4
_cell_volume 355.231
_database_code_amcsd 0019485
_exptl_crystal_density_diffrn 2.601
_cod_original_formula_sum 'Ca.5 Al Si O4'
_cod_database_code 9015949

loop_
_space_group_symop_operation_xyz
x,y,z
-x,1/2+y,-z

loop_
_atom_site_aniso_label
_atom_site_aniso_U_11
_atom_site_aniso_U_22
_atom_site_aniso_U_33
_atom_site_aniso_U_12
_atom_site_aniso_U_13
_atom_site_aniso_U_23
Ca1 0.00710 0.00960 0.01860 0.00000 -0.00080 -0.00240
Ca2 0.00790 0.00840 0.00740 0.00080 -0.00030 0.00030
Al1 0.00560 0.00750 0.00750 -0.00060 0.00080 -0.00020
Al2 0.00650 0.00830 0.00760 0.00040 -0.00020 0.00020
Si1 0.00450 0.00750 0.00700 -0.00010 -0.00050 -0.00100
Si2 0.00620 0.01130 0.00910 0.00160 -0.00360 -0.00150
O1 0.00660 0.00910 0.01620 -0.00070 -0.00390 -0.00170
O2 0.00340 0.03210 0.01390 0.00050 0.00160 0.00540
O3 0.00950 0.01130 0.01110 0.00100 0.00130 0.00070
O4 0.01180 0.00910 0.00750 -0.00180 -0.00170 0.00220
O5 0.01470 0.00940 0.01080 -0.00020 -0.00300 0.00280
O6 0.00730 0.02560 0.01460 0.00350 -0.00060 -0.00970
O7 0.01510 0.00840 0.01120 -0.00330 -0.00020 -0.00290
O8 0.00710 0.00960 0.01860 0.00000 -0.00080 -0.00240

loop_
_atom_site_label
_atom_site_fract_x
_atom_site_fract_y
_atom_site_fract_z
_atom_site_occupancy
_atom_site_U_iso_or_equiv
Ca1 0.74926 0.47314 0.85540 0.91900 0.01180
Ca2 0.75260 0.49620 0.66200 0.08100 0.02400
Al1 0.07023 0.34176 0.39740 1.00000 0.00790
Al2 0.56514 0.13918 0.89730 1.00000 0.00690
Si1 0.95079 0.15317 0.90240 1.00000 0.00740
Si2 0.44897 0.32920 0.39000 1.00000 0.00630
O1 0.06580 0.18260 0.17030 1.00000 0.00890
O2 0.02950 -0.00190 0.76300 1.00000 0.01060
O3 0.76560 0.13960 -0.00060 1.00000 0.01650
O4 0.95720 0.30180 0.69390 1.00000 0.01060
O5 0.56050 0.29360 0.66010 1.00000 0.00950
O6 0.53690 0.47180 0.22260 1.00000 0.01170
O7 0.26980 0.37630 0.47830 1.00000 0.01590
O8 0.44410 0.17730 0.18830 1.00000 0.01160

loop_
_cod_related_entry_id
_cod_related_entry_database
_cod_related_entry_code
1 AMCSD 0019485
